data_7250304
loop_
_publ_author_name
'Watanabe, Kosuke'
'Sugiyama, Haruki'
'Segawa, Yasutomo'

_publ_section_title
;
 Diverse tetracyanodihydrodipyrazinopyrazine clathrate crystals assembled
 from weak intermolecular interactions
;
_journal_issue 21
_journal_name_full CrystEngComm
_journal_page_first 3552
_journal_page_last 3559
_journal_paper_doi 10.1039/D5CE00289C
_journal_volume 27
_journal_year 2025
_chemical_formula_moiety 'C30 H22 N10, C H2 Cl2'
_chemical_formula_sum 'C31 H24 Cl2 N10'
_chemical_formula_weight 607.50
_space_group_crystal_system monoclinic
_space_group_IT_number 15
_space_group_name_Hall '-C 2yc'
_space_group_name_H-M_alt 'C 1 2/c 1'
_atom_sites_solution_hydrogens geom
_audit_creation_date 2025-02-14
_audit_creation_method
;
Olex2 1.5
(compiled 2024.01.12 svn.r2f8d729c for OlexSys, GUI svn.r6928)
;
_audit_update_record
;
2025-03-10 deposited with the CCDC.	2025-04-23 downloaded from the CCDC.
;
_cell_angle_alpha 90
_cell_angle_beta 106.036(4)
_cell_angle_gamma 90
_cell_formula_units_Z 4
_cell_length_a 14.1431(5)
_cell_length_b 9.8855(3)
_cell_length_c 22.1824(12)
_cell_measurement_reflns_used 6124
_cell_measurement_temperature 123
_cell_measurement_theta_max 30.7330
_cell_measurement_theta_min 2.5690
_cell_volume 2980.7(2)
_computing_cell_refinement 'CrysAlisPro 1.171.39.43c (Rigaku OD, 2018)'
_computing_data_collection 'CrysAlisPro 1.171.39.43c (Rigaku OD, 2018)'
_computing_data_reduction 'CrysAlisPro 1.171.39.43c (Rigaku OD, 2018)'
_computing_molecular_graphics 'Olex2 1.5 (Dolomanov et al., 2009)'
_computing_publication_material 'Olex2 1.5 (Dolomanov et al., 2009)'
_computing_structure_refinement 'SHELXL 2019/3 (Sheldrick, 2015)'
_computing_structure_solution 'SHELXT 2014/5 (Sheldrick, 2014)'
_diffrn_ambient_temperature 123.15
_diffrn_detector_type HyPix
_diffrn_measured_fraction_theta_full 1.000
_diffrn_measured_fraction_theta_max 1.000
_diffrn_measurement_details
;
List of Runs (angles in degrees, time in seconds):

  # Type    Start    End  Width  t~exp~   \w     \q     \k     \f   Frames
#--------------------------------------------------------------------------
  1  \w     12.00  37.00   0.50   65.00    --   12.51-118.00 -35.00   50
  2  \w     40.00  81.00   0.50   65.00    --   12.51-159.00 171.00   82
  3  \w    -84.00  12.00   0.50   65.00    --  -11.11 -57.00 -90.00  192
  4  \w    -10.00  78.00   0.50   65.00    --   12.51  57.00-180.00  176
  5  \w     42.00  75.00   0.50   65.00    --   12.51 179.00 -30.00   66
  6  \w     39.00  64.00   0.50   65.00    --   12.51 179.00 -90.00   50
  7  \w    -73.00 -47.00   0.50   65.00    --  -11.11 179.00  60.00   52
  8  \w    -90.00 -64.00   0.50   65.00    --  -11.11 179.00 150.00   52
  9  \w    -85.00 -60.00   0.50   65.00    --  -11.11 159.00-156.00   50
;
_diffrn_measurement_device 'four-circle diffractometer'
_diffrn_measurement_device_type 'ROD, Synergy Custom system, HyPix'
_diffrn_measurement_method '\w scans'
_diffrn_radiation_type MoK\a
_diffrn_radiation_wavelength 0.71073
_diffrn_reflns_av_R_equivalents 0.0280
_diffrn_reflns_av_unetI/netI 0.0267
_diffrn_reflns_Laue_measured_fraction_full 1.000
_diffrn_reflns_Laue_measured_fraction_max 1.000
_diffrn_reflns_limit_h_max 18
_diffrn_reflns_limit_h_min -18
_diffrn_reflns_limit_k_max 12
_diffrn_reflns_limit_k_min -12
_diffrn_reflns_limit_l_max 28
_diffrn_reflns_limit_l_min -28
_diffrn_reflns_number 14879
_diffrn_reflns_point_group_measured_fraction_full 1.000
_diffrn_reflns_point_group_measured_fraction_max 1.000
_diffrn_reflns_theta_full 25.242
_diffrn_reflns_theta_max 27.103
_diffrn_reflns_theta_min 2.548
_exptl_absorpt_coefficient_mu 0.258
_exptl_absorpt_correction_T_max 1.00000
_exptl_absorpt_correction_T_min 0.51635
_exptl_absorpt_correction_type multi-scan
_exptl_absorpt_process_details
;
CrysAlisPro 1.171.39.43c (Rigaku Oxford Diffraction, 2018)
Empirical absorption correction using spherical harmonics,
 implemented in SCALE3 ABSPACK scaling algorithm.
;
_exptl_crystal_colour yellow
_exptl_crystal_colour_primary yellow
_exptl_crystal_density_diffrn 1.354
_exptl_crystal_description prism
_exptl_crystal_F_000 1256
_exptl_crystal_size_max 0.1
_exptl_crystal_size_mid 0.05
_exptl_crystal_size_min 0.05
_refine_diff_density_max 0.447
_refine_diff_density_min -0.403
_refine_diff_density_rms 0.056
_refine_ls_extinction_method none
_refine_ls_goodness_of_fit_ref 1.021
_refine_ls_hydrogen_treatment constr
_refine_ls_matrix_type full
_refine_ls_number_parameters 211
_refine_ls_number_reflns 3278
_refine_ls_number_restraints 0
_refine_ls_restrained_S_all 1.021
_refine_ls_R_factor_all 0.0634
_refine_ls_R_factor_gt 0.0492
_refine_ls_shift/su_max 0.000
_refine_ls_shift/su_mean 0.000
_refine_ls_structure_factor_coef Fsqd
_refine_ls_weighting_details 'w=1/[\s^2^(Fo^2^)+(0.0610P)^2^+3.3969P] where P=(Fo^2^+2Fc^2^)/3'
_refine_ls_weighting_scheme calc
_refine_ls_wR_factor_gt 0.1203
_refine_ls_wR_factor_ref 0.1277
_reflns_Friedel_coverage 0.000
_reflns_number_gt 2681
_reflns_number_total 3278
_reflns_threshold_expression 'I > 2\s(I)'
_cod_data_source_file d5ce00289c2.cif
_cod_data_source_block TCDP-DCM
_cod_depositor_comments 'Adding full bibliography for 7250300--7250316.cif.'
_cod_database_code 7250304
_shelx_shelxl_version_number 2019/3
_shelx_space_group_comment
;
The symmetry employed for this shelxl refinement is uniquely defined
by the following loop, which should always be used as a source of
symmetry information in preference to the above space-group names.
They are only intended as comments.
;
_olex2_refinement_description
;
1. Fixed Uiso
 At 1.2 times of:
  All C(H) groups, All C(H,H) groups
 At 1.5 times of:
  All C(H,H,H) groups
2. Others
 Fixed Sof: Cl22(0.5) Cl23(0.5) C21(0.5) H21A(0.5) H21B(0.5)
3.a Secondary CH2 refined with riding coordinates:
 C21(H21A,H21B)
3.b Aromatic/amide H refined with riding coordinates:
 C3(H3), C6(H6)
3.c Idealised Me refined as rotating group:
 C1(H1A,H1B,H1C), C5(H5A,H5B,H5C), C8(H8A,H8B,H8C)
;
_olex2_submission_special_instructions 'No special instructions were received'
_oxdiff_exptl_absorpt_empirical_details
;
Empirical correction (ABSPACK) includes:
- Absorption correction using spherical harmonics
- Frame scaling
;

loop_
_space_group_symop_operation_xyz
'x, y, z'
'-x, y, -z+1/2'
'x+1/2, y+1/2, z'
'-x+1/2, y+1/2, -z+1/2'
'-x, -y, -z'
'x, -y, z-1/2'
'-x+1/2, -y+1/2, -z'
'x+1/2, -y+1/2, z-1/2'

loop_
_atom_site_label
_atom_site_type_symbol
_atom_site_fract_x
_atom_site_fract_y
_atom_site_fract_z
_atom_site_U_iso_or_equiv
_atom_site_adp_type
_atom_site_occupancy
_atom_site_site_symmetry_order
_atom_site_calc_flag
_atom_site_refinement_flags_posn
_atom_site_refinement_flags_adp
_atom_site_refinement_flags_occupancy
_atom_site_disorder_assembly
_atom_site_disorder_group
N10 N 0.56735(9) 0.52580(13) 0.55857(6) 0.0190(3) Uani 1 1 d . . . . .
N12 N 0.50169(9) 0.74042(13) 0.55873(6) 0.0215(3) Uani 1 1 d . . . . .
N15 N 0.45336(12) 1.07526(16) 0.57331(8) 0.0373(4) Uani 1 1 d . . . . .
N18 N 0.21104(11) 0.96044(15) 0.43355(7) 0.0323(3) Uani 1 1 d . . . . .
N19 N 0.35630(9) 0.67898(13) 0.44739(6) 0.0202(3) Uani 1 1 d . . . . .
C1 C 0.51802(13) 0.3988(2) 0.66132(8) 0.0309(4) Uani 1 1 d . . . . .
H1A H 0.517212 0.326454 0.630971 0.046 Uiso 1 1 calc R U . . .
H1B H 0.460626 0.457385 0.645456 0.046 Uiso 1 1 calc R U . . .
H1C H 0.515966 0.359072 0.701412 0.046 Uiso 1 1 calc R U . . .
C2 C 0.61056(12) 0.48091(17) 0.67070(7) 0.0241(3) Uani 1 1 d . . . . .
C3 C 0.67738(13) 0.49537(19) 0.72979(8) 0.0296(4) Uani 1 1 d . . . . .
H3 H 0.664291 0.451517 0.764741 0.036 Uiso 1 1 calc R U . . .
C4 C 0.76215(13) 0.5717(2) 0.73894(8) 0.0326(4) Uani 1 1 d . . . . .
C5 C 0.83369(16) 0.5841(3) 0.80340(9) 0.0509(6) Uani 1 1 d . . . . .
H5A H 0.820010 0.667272 0.823498 0.076 Uiso 1 1 calc R U . . .
H5B H 0.901056 0.587009 0.799577 0.076 Uiso 1 1 calc R U . . .
H5C H 0.826409 0.505913 0.828931 0.076 Uiso 1 1 calc R U . . .
C6 C 0.78024(13) 0.63721(18) 0.68769(8) 0.0289(4) Uani 1 1 d . . . . .
H6 H 0.837780 0.691026 0.693866 0.035 Uiso 1 1 calc R U . . .
C7 C 0.71639(11) 0.62605(16) 0.62766(7) 0.0226(3) Uani 1 1 d . . . . .
C8 C 0.73625(13) 0.69792(18) 0.57271(8) 0.0290(4) Uani 1 1 d . . . . .
H8A H 0.687849 0.770325 0.558625 0.044 Uiso 1 1 calc R U . . .
H8B H 0.731300 0.633482 0.538405 0.044 Uiso 1 1 calc R U . . .
H8C H 0.802550 0.736810 0.585279 0.044 Uiso 1 1 calc R U . . .
C9 C 0.63347(11) 0.54650(15) 0.62102(7) 0.0197(3) Uani 1 1 d . . . . .
C11 C 0.49894(11) 0.62293(15) 0.53084(7) 0.0189(3) Uani 1 1 d . . . . .
C13 C 0.43127(11) 0.83048(15) 0.53086(7) 0.0213(3) Uani 1 1 d . . . . .
C14 C 0.44167(12) 0.96565(17) 0.55669(8) 0.0261(4) Uani 1 1 d . . . . .
C16 C 0.35743(11) 0.79854(15) 0.47759(7) 0.0205(3) Uani 1 1 d . . . . .
C17 C 0.27682(12) 0.88961(16) 0.45189(7) 0.0235(3) Uani 1 1 d . . . . .
C20 C 0.42732(11) 0.59407(15) 0.47240(7) 0.0184(3) Uani 1 1 d . . . . .
Cl22 Cl 0.4095(5) 0.1660(4) 0.1988(3) 0.111(2) Uani 0.5 1 d . . P A -1
Cl23 Cl 0.5854(4) 0.2130(5) 0.3046(2) 0.1092(14) Uani 0.5 1 d . . P A -1
C21 C 0.4880(6) 0.2547(8) 0.2708(3) 0.091(2) Uani 0.5 1 d . . P A -1
H21A H 0.493528 0.349926 0.258465 0.109 Uiso 0.5 1 calc R U P A -1
H21B H 0.448978 0.255831 0.301650 0.109 Uiso 0.5 1 calc R U P A -1

loop_
_atom_site_aniso_label
_atom_site_aniso_U_11
_atom_site_aniso_U_22
_atom_site_aniso_U_33
_atom_site_aniso_U_23
_atom_site_aniso_U_13
_atom_site_aniso_U_12
N10 0.0194(6) 0.0203(6) 0.0141(6) -0.0010(5) -0.0005(5) 0.0024(5)
N12 0.0215(7) 0.0217(6) 0.0191(6) -0.0021(5) 0.0019(5) 0.0018(5)
N15 0.0321(8) 0.0280(8) 0.0448(9) -0.0104(7) -0.0011(7) 0.0032(7)
N18 0.0300(8) 0.0279(8) 0.0348(8) 0.0018(6) 0.0017(6) 0.0063(7)
N19 0.0209(6) 0.0203(6) 0.0179(6) 0.0009(5) 0.0027(5) 0.0018(5)
C1 0.0277(9) 0.0417(10) 0.0218(8) 0.0045(7) 0.0042(7) -0.0041(8)
C2 0.0235(8) 0.0278(8) 0.0192(8) -0.0001(6) 0.0029(6) 0.0032(7)
C3 0.0323(9) 0.0387(10) 0.0157(8) 0.0004(7) 0.0030(7) -0.0001(8)
C4 0.0303(9) 0.0408(10) 0.0209(8) -0.0060(7) -0.0028(7) 0.0007(8)
C5 0.0429(12) 0.0763(16) 0.0226(10) -0.0042(10) -0.0092(8) -0.0123(11)
C6 0.0234(8) 0.0309(9) 0.0281(9) -0.0068(7) -0.0001(7) -0.0046(7)
C7 0.0233(8) 0.0207(7) 0.0226(8) -0.0029(6) 0.0041(6) 0.0028(6)
C8 0.0276(9) 0.0284(9) 0.0307(9) 0.0023(7) 0.0073(7) -0.0023(7)
C9 0.0203(7) 0.0210(7) 0.0144(7) -0.0025(6) -0.0009(6) 0.0038(6)
C11 0.0192(7) 0.0203(7) 0.0165(7) 0.0004(6) 0.0039(6) 0.0008(6)
C13 0.0222(8) 0.0198(7) 0.0213(8) -0.0006(6) 0.0050(6) 0.0017(6)
C14 0.0221(8) 0.0266(9) 0.0259(8) -0.0014(7) 0.0002(6) 0.0046(7)
C16 0.0206(8) 0.0204(7) 0.0201(8) 0.0016(6) 0.0048(6) 0.0018(6)
C17 0.0257(8) 0.0211(8) 0.0215(8) -0.0006(6) 0.0029(6) -0.0002(7)
C20 0.0195(7) 0.0187(7) 0.0163(7) 0.0004(6) 0.0041(6) 0.0000(6)
Cl22 0.143(3) 0.096(3) 0.124(3) -0.042(2) 0.087(3) -0.069(3)
Cl23 0.145(4) 0.121(3) 0.0743(15) 0.011(2) 0.051(2) -0.020(3)
C21 0.105(5) 0.092(5) 0.086(5) -0.006(4) 0.043(4) 0.036(4)

loop_
_atom_type_symbol
_atom_type_description
_atom_type_scat_dispersion_real
_atom_type_scat_dispersion_imag
_atom_type_scat_source
C C 0.0033 0.0016 'International Tables Vol C Tables 4.2.6.8 and 6.1.1.4'
H H 0.0000 0.0000 'International Tables Vol C Tables 4.2.6.8 and 6.1.1.4'
Cl Cl 0.1484 0.1585 'International Tables Vol C Tables 4.2.6.8 and 6.1.1.4'
N N 0.0061 0.0033 'International Tables Vol C Tables 4.2.6.8 and 6.1.1.4'

loop_
_geom_angle_atom_site_label_1
_geom_angle_atom_site_label_2
_geom_angle_atom_site_label_3
_geom_angle
_geom_angle_site_symmetry_1
_geom_angle_site_symmetry_3
_geom_angle_publ_flag
C11 N10 C9 120.85(12) . . ?
C11 N10 C20 120.16(12) . 5_666 ?
C20 N10 C9 118.98(12) 5_666 . ?
C11 N12 C13 116.45(13) . . ?
C20 N19 C16 116.52(13) . . ?
H1A C1 H1B 109.5 . . ?
H1A C1 H1C 109.5 . . ?
H1B C1 H1C 109.5 . . ?
C2 C1 H1A 109.5 . . ?
C2 C1 H1B 109.5 . . ?
C2 C1 H1C 109.5 . . ?
C3 C2 C1 121.51(15) . . ?
C9 C2 C1 121.71(14) . . ?
C9 C2 C3 116.78(15) . . ?
C2 C3 H3 119.1 . . ?
C4 C3 C2 121.89(16) . . ?
C4 C3 H3 119.1 . . ?
C3 C4 C5 120.63(17) . . ?
C3 C4 C6 118.77(16) . . ?
C6 C4 C5 120.61(17) . . ?
C4 C5 H5A 109.5 . . ?
C4 C5 H5B 109.5 . . ?
C4 C5 H5C 109.5 . . ?
H5A C5 H5B 109.5 . . ?
H5A C5 H5C 109.5 . . ?
H5B C5 H5C 109.5 . . ?
C4 C6 H6 119.1 . . ?
C7 C6 C4 121.84(16) . . ?
C7 C6 H6 119.1 . . ?
C6 C7 C8 121.42(15) . . ?
C9 C7 C6 116.95(15) . . ?
C9 C7 C8 121.63(14) . . ?
C7 C8 H8A 109.5 . . ?
C7 C8 H8B 109.5 . . ?
C7 C8 H8C 109.5 . . ?
H8A C8 H8B 109.5 . . ?
H8A C8 H8C 109.5 . . ?
H8B C8 H8C 109.5 . . ?
C2 C9 N10 117.33(14) . . ?
C7 C9 N10 118.90(13) . . ?
C7 C9 C2 123.75(14) . . ?
N10 C11 C20 119.77(13) . . ?
N12 C11 N10 118.67(13) . . ?
N12 C11 C20 121.56(14) . . ?
N12 C13 C14 116.50(14) . . ?
N12 C13 C16 121.91(14) . . ?
C16 C13 C14 121.41(14) . . ?
N15 C14 C13 174.39(19) . . ?
N19 C16 C13 121.68(14) . . ?
N19 C16 C17 116.67(13) . . ?
C13 C16 C17 121.64(14) . . ?
N18 C17 C16 177.00(17) . . ?
N10 C20 C11 119.81(13) 5_666 . ?
N19 C20 N10 118.69(13) . 5_666 ?
N19 C20 C11 121.50(13) . . ?
Cl22 C21 H21A 106.2 . . ?
Cl22 C21 H21B 106.2 . . ?
Cl23 C21 Cl22 124.3(4) . . ?
Cl23 C21 H21A 106.2 . . ?
Cl23 C21 H21B 106.2 . . ?
H21A C21 H21B 106.4 . . ?

loop_
_geom_bond_atom_site_label_1
_geom_bond_atom_site_label_2
_geom_bond_distance
_geom_bond_site_symmetry_2
_geom_bond_publ_flag
N10 C9 1.4560(19) . ?
N10 C11 1.3812(19) . ?
N10 C20 1.3822(19) 5_666 ?
N12 C11 1.311(2) . ?
N12 C13 1.352(2) . ?
N15 C14 1.142(2) . ?
N18 C17 1.145(2) . ?
N19 C16 1.3564(19) . ?
N19 C20 1.309(2) . ?
C1 H1A 0.9800 . ?
C1 H1B 0.9800 . ?
C1 H1C 0.9800 . ?
C1 C2 1.505(2) . ?
C2 C3 1.396(2) . ?
C2 C9 1.392(2) . ?
C3 H3 0.9500 . ?
C3 C4 1.383(3) . ?
C4 C5 1.511(2) . ?
C4 C6 1.392(3) . ?
C5 H5A 0.9800 . ?
C5 H5B 0.9800 . ?
C5 H5C 0.9800 . ?
C6 H6 0.9500 . ?
C6 C7 1.392(2) . ?
C7 C8 1.503(2) . ?
C7 C9 1.386(2) . ?
C8 H8A 0.9800 . ?
C8 H8B 0.9800 . ?
C8 H8C 0.9800 . ?
C11 C20 1.436(2) . ?
C13 C14 1.445(2) . ?
C13 C16 1.380(2) . ?
C16 C17 1.441(2) . ?
Cl22 C21 1.890(10) . ?
Cl23 C21 1.435(10) . ?
C21 H21A 0.9900 . ?
C21 H21B 0.9900 . ?

loop_
_geom_torsion_atom_site_label_1
_geom_torsion_atom_site_label_2
_geom_torsion_atom_site_label_3
_geom_torsion_atom_site_label_4
_geom_torsion
_geom_torsion_site_symmetry_1
_geom_torsion_site_symmetry_2
_geom_torsion_site_symmetry_3
_geom_torsion_site_symmetry_4
_geom_torsion_publ_flag
N10 C11 C20 N10 -5.8(2) . . . 5_666 ?
N10 C11 C20 N19 174.14(13) . . . . ?
N12 C11 C20 N10 173.75(14) . . . 5_666 ?
N12 C11 C20 N19 -6.3(2) . . . . ?
N12 C13 C16 N19 -5.6(2) . . . . ?
N12 C13 C16 C17 173.35(14) . . . . ?
C1 C2 C3 C4 -179.36(17) . . . . ?
C1 C2 C9 N10 -3.8(2) . . . . ?
C1 C2 C9 C7 178.23(15) . . . . ?
C2 C3 C4 C5 -179.26(18) . . . . ?
C2 C3 C4 C6 0.9(3) . . . . ?
C3 C2 C9 N10 176.49(14) . . . . ?
C3 C2 C9 C7 -1.5(2) . . . . ?
C3 C4 C6 C7 -1.1(3) . . . . ?
C4 C6 C7 C8 179.58(16) . . . . ?
C4 C6 C7 C9 0.0(2) . . . . ?
C5 C4 C6 C7 179.05(18) . . . . ?
C6 C7 C9 N10 -176.66(13) . . . . ?
C6 C7 C9 C2 1.3(2) . . . . ?
C8 C7 C9 N10 3.8(2) . . . . ?
C8 C7 C9 C2 -178.24(15) . . . . ?
C9 N10 C11 N12 7.4(2) . . . . ?
C9 N10 C11 C20 -173.01(13) . . . . ?
C9 C2 C3 C4 0.4(3) . . . . ?
C11 N10 C9 C2 101.61(17) . . . . ?
C11 N10 C9 C7 -80.28(18) . . . . ?
C11 N12 C13 C14 -172.05(14) . . . . ?
C11 N12 C13 C16 3.1(2) . . . . ?
C13 N12 C11 N10 -177.88(13) . . . . ?
C13 N12 C11 C20 2.6(2) . . . . ?
C14 C13 C16 N19 169.30(15) . . . . ?
C14 C13 C16 C17 -11.8(2) . . . . ?
C16 N19 C20 N10 -176.28(13) . . . 5_666 ?
C16 N19 C20 C11 3.8(2) . . . . ?
C20 N10 C9 C2 -77.24(18) 5_666 . . . ?
C20 N10 C9 C7 100.87(16) 5_666 . . . ?
C20 N10 C11 N12 -173.74(13) 5_666 . . . ?
C20 N10 C11 C20 5.8(2) 5_666 . . . ?
C20 N19 C16 C13 1.9(2) . . . . ?
C20 N19 C16 C17 -177.14(13) . . . . ?
